data_4034734
loop_
_publ_author_name
'Chong, Kam-Weng'
'Thomas, Noel F.'
'Low, Yun-Yee'
'Kam, Toh-Seok'

_publ_section_title
;
 Reactivity of Anodically Generated 4-Methoxystilbene Cation Radicals: The
 Influence of Ortho-Substituted Hydroxymethyl, Aminomethyl, and Carboxylic
 Acid Groups.
;
_journal_issue 24
_journal_name_full 'The Journal of organic chemistry'
_journal_page_first 15087
_journal_page_last 15100
_journal_paper_doi 10.1021/acs.joc.8b02360
_journal_volume 83
_journal_year 2018
_chemical_formula_moiety 'C39 H37 N3 O7 S'
_chemical_formula_sum 'C39 H37 N3 O7 S'
_chemical_formula_weight 691.77
_chemical_melting_point 159.0(10)
_space_group_crystal_system monoclinic
_space_group_IT_number 14
_space_group_name_Hall '-P 2ybc'
_space_group_name_H-M_alt 'P 1 21/c 1'
_atom_sites_solution_hydrogens mixed
_audit_creation_method SHELXL-2014/7
_cell_angle_alpha 90
_cell_angle_beta 95.797(2)
_cell_angle_gamma 90
_cell_formula_units_Z 4
_cell_length_a 12.2607(3)
_cell_length_b 12.6818(2)
_cell_length_c 22.5250(7)
_cell_measurement_reflns_used 5277
_cell_measurement_temperature 143(1)
_cell_measurement_theta_max 73.3510
_cell_measurement_theta_min 5.0080
_cell_volume 3484.45(15)
_computing_cell_refinement 'CrysAlisPro 1.171.38.43 (Rigaku OD, 2015)'
_computing_data_collection 'CrysAlisPro 1.171.38.43 (Rigaku OD, 2015)'
_computing_data_reduction 'CrysAlisPro 1.171.38.43 (Rigaku OD, 2015)'
_computing_molecular_graphics 'X-SEED (Barbour, 2001)'
_computing_publication_material 'enCIFer (Allen, et. al., J. Applied Cryst., 37, 335-338, 2004)'
_computing_structure_refinement 'SHELXL-2014/7 (Sheldrick, 2014)'
_computing_structure_solution 'SHELXL-2014/7 (Sheldrick, 2014)'
_diffrn_ambient_temperature 143(1)
_diffrn_detector_area_resol_mean 5.2020
_diffrn_measured_fraction_theta_full 0.998
_diffrn_measured_fraction_theta_max 0.966
_diffrn_measurement_device_type 'SuperNova, Dual, Cu at zero, Atlas'
_diffrn_measurement_method '\w scans'
_diffrn_radiation_type CuK\a
_diffrn_radiation_wavelength 1.54184
_diffrn_reflns_av_R_equivalents 0.0286
_diffrn_reflns_av_unetI/netI 0.0371
_diffrn_reflns_Laue_measured_fraction_full 0.998
_diffrn_reflns_Laue_measured_fraction_max 0.966
_diffrn_reflns_limit_h_max 14
_diffrn_reflns_limit_h_min -15
_diffrn_reflns_limit_k_max 15
_diffrn_reflns_limit_k_min -15
_diffrn_reflns_limit_l_max 25
_diffrn_reflns_limit_l_min -27
_diffrn_reflns_number 13277
_diffrn_reflns_point_group_measured_fraction_full 0.998
_diffrn_reflns_point_group_measured_fraction_max 0.966
_diffrn_reflns_theta_full 67.684
_diffrn_reflns_theta_max 73.780
_diffrn_reflns_theta_min 3.624
_diffrn_source 'micro-focus sealed X-ray tube'
_exptl_absorpt_coefficient_mu 1.280
_exptl_absorpt_correction_T_max 1.00000
_exptl_absorpt_correction_T_min 0.68764
_exptl_absorpt_correction_type multi-scan
_exptl_absorpt_process_details
;
CrysAlisPro 1.171.38.43 (Rigaku Oxford Diffraction, 2015)
Empirical absorption correction using spherical harmonics,
 implemented in SCALE3 ABSPACK scaling algorithm.
;
_exptl_crystal_colour colorless
_exptl_crystal_density_diffrn 1.319
_exptl_crystal_description plate
_exptl_crystal_F_000 1456
_exptl_crystal_size_max 0.5
_exptl_crystal_size_mid 0.4
_exptl_crystal_size_min 0.1
_refine_diff_density_max 0.247
_refine_diff_density_min -0.450
_refine_diff_density_rms 0.044
_refine_ls_extinction_method none
_refine_ls_goodness_of_fit_ref 1.024
_refine_ls_hydrogen_treatment mixed
_refine_ls_matrix_type full
_refine_ls_number_parameters 459
_refine_ls_number_reflns 6812
_refine_ls_number_restraints 0
_refine_ls_restrained_S_all 1.024
_refine_ls_R_factor_all 0.0527
_refine_ls_R_factor_gt 0.0405
_refine_ls_shift/su_max 0.009
_refine_ls_shift/su_mean <0.001
_refine_ls_structure_factor_coef Fsqd
_refine_ls_weighting_details 'w=1/[\s^2^(Fo^2^)+(0.0504P)^2^+1.1332P] where P=(Fo^2^+2Fc^2^)/3'
_refine_ls_weighting_scheme calc
_refine_ls_wR_factor_gt 0.1003
_refine_ls_wR_factor_ref 0.1096
_reflns_Friedel_coverage 0.000
_reflns_number_gt 5582
_reflns_number_total 6812
_reflns_threshold_expression 'I > 2\s(I)'
_cod_data_source_file jo8b02360_si_003.cif
_cod_data_source_block exp_6092
_cod_depositor_comments
;
The following automatic conversions were performed:

data item '_chemical_melting_point' value '158-160' was changed to
'159.0(10)' -- the average value was taken and precision was
estimated.

Automatic conversion script
Id: cif_fix_values 6909 2019-04-08 15:41:33Z antanas 
;
_cod_original_cell_volume 3484.43(14)
_cod_original_sg_symbol_H-M 'P 21/c'
_cod_database_code 4034734
_shelx_shelxl_version_number 2014/7
_shelx_space_group_comment
;
The symmetry employed for this shelxl refinement is uniquely defined
by the following loop, which should always be used as a source of
symmetry information in preference to the above space-group names.
They are only intended as comments.
;

loop_
_space_group_symop_operation_xyz
'x, y, z'
'-x, y+1/2, -z+1/2'
'-x, -y, -z'
'x, -y-1/2, z-1/2'

loop_
_atom_site_label
_atom_site_type_symbol
_atom_site_fract_x
_atom_site_fract_y
_atom_site_fract_z
_atom_site_U_iso_or_equiv
_atom_site_adp_type
_atom_site_occupancy
_atom_site_site_symmetry_order
_atom_site_calc_flag
_atom_site_refinement_flags_posn
_atom_site_refinement_flags_adp
S1 S -0.03406(3) 0.56855(3) 0.13682(2) 0.02606(11) Uani 1 1 d . .
C4A C 0.04042(15) 0.45190(14) 0.40738(8) 0.0308(4) Uani 1 1 d . .
C8A C 0.42955(14) 0.53853(14) 0.23588(8) 0.0305(4) Uani 1 1 d . .
C10A C 0.51976(15) 0.61619(16) 0.15429(9) 0.0377(4) Uani 1 1 d . .
C2A C 0.20064(15) 0.38159(13) 0.36875(8) 0.0313(4) Uani 1 1 d . .
H2A H 0.2399 0.3235 0.3574 0.038 Uiso 1 1 calc R U
C6A C 0.18498(15) 0.56696(13) 0.38321(8) 0.0302(4) Uani 1 1 d . .
H6A H 0.2135 0.6347 0.3816 0.036 Uiso 1 1 calc R U
C7A C 0.53099(15) 0.50184(16) 0.25762(9) 0.0380(4) Uani 1 1 d . .
H7A H 0.5361 0.4629 0.2928 0.046 Uiso 1 1 calc R U
C1A C 0.24544(14) 0.48260(13) 0.36432(7) 0.0280(3) Uani 1 1 d . .
C14A C 0.32240(15) 0.63632(15) 0.15231(8) 0.0346(4) Uani 1 1 d . .
H14A H 0.2571 0.6244 0.1689 0.041 Uiso 1 1 calc R U
C15A C 0.61856(16) 0.57417(18) 0.18181(10) 0.0437(5) Uani 1 1 d . .
H15A H 0.6827 0.5865 0.1641 0.052 Uiso 1 1 calc R U
C9A C 0.42175(14) 0.59717(14) 0.18132(8) 0.0316(4) Uani 1 1 d . .
C3A C 0.10016(16) 0.36634(14) 0.38942(8) 0.0346(4) Uani 1 1 d . .
H3A H 0.0719 0.2985 0.3914 0.042 Uiso 1 1 calc R U
C5A C 0.08343(15) 0.55298(14) 0.40433(8) 0.0310(4) Uani 1 1 d . .
H5A H 0.0445 0.6108 0.4163 0.037 Uiso 1 1 calc R U
C16A C -0.13304(17) 0.51156(17) 0.43476(10) 0.0420(5) Uani 1 1 d . .
H16A H -0.1015 0.5609 0.4640 0.063 Uiso 1 1 calc R U
H16B H -0.1996 0.4835 0.4475 0.063 Uiso 1 1 calc R U
H16C H -0.1488 0.5467 0.3971 0.063 Uiso 1 1 calc R U
C11A C 0.51639(18) 0.67379(18) 0.10043(10) 0.0466(5) Uani 1 1 d . .
H11A H 0.5809 0.6863 0.0831 0.056 Uiso 1 1 calc R U
C12A C 0.41910(19) 0.71121(19) 0.07360(10) 0.0503(5) Uani 1 1 d . .
H12A H 0.4173 0.7492 0.0382 0.060 Uiso 1 1 calc R U
C13A C 0.32125(18) 0.69171(18) 0.10002(9) 0.0444(5) Uani 1 1 d . .
H13A H 0.2550 0.7169 0.0816 0.053 Uiso 1 1 calc R U
O4A O -0.05770(11) 0.42788(10) 0.42846(6) 0.0384(3) Uani 1 1 d . .
N1A N 0.62478(13) 0.51841(15) 0.23127(8) 0.0441(4) Uani 1 1 d . .
C9B C 0.26156(14) 0.42427(13) 0.23765(7) 0.0280(3) Uani 1 1 d . .
C1B C 0.42384(14) 0.58275(13) 0.36744(8) 0.0286(3) Uani 1 1 d . .
C10B C 0.14695(14) 0.42437(13) 0.22782(7) 0.0272(3) Uani 1 1 d . .
C15B C 0.07835(13) 0.51935(13) 0.24167(8) 0.0291(4) Uani 1 1 d . .
H15B H 0.0629 0.5151 0.2830 0.035 Uiso 1 1 calc R U
H15C H 0.1212 0.5827 0.2374 0.035 Uiso 1 1 calc R U
C8B C 0.32744(13) 0.51671(13) 0.26711(8) 0.0271(3) Uani 1 1 d . .
H8B H 0.2809 0.5795 0.2621 0.033 Uiso 1 1 calc R U
C4B C 0.55071(14) 0.73792(15) 0.43086(8) 0.0321(4) Uani 1 1 d . .
C5B C 0.47743(14) 0.76627(14) 0.38270(8) 0.0326(4) Uani 1 1 d . .
H5B H 0.4699 0.8366 0.3713 0.039 Uiso 1 1 calc R U
C22B C 0.08691(16) 0.44502(15) 0.06820(8) 0.0360(4) Uani 1 1 d . .
H22B H 0.1440 0.4912 0.0797 0.043 Uiso 1 1 calc R U
C18B C -0.09887(16) 0.38982(14) 0.07021(8) 0.0342(4) Uani 1 1 d . .
C17B C -0.01460(14) 0.45899(13) 0.08908(8) 0.0288(3) Uani 1 1 d . .
C6B C 0.41536(15) 0.68887(14) 0.35156(8) 0.0317(4) Uani 1 1 d . .
H6B H 0.3666 0.7084 0.3191 0.038 Uiso 1 1 calc R U
C3B C 0.56164(15) 0.63236(16) 0.44752(9) 0.0365(4) Uani 1 1 d . .
H3B H 0.6113 0.6130 0.4796 0.044 Uiso 1 1 calc R U
C11B C 0.09276(15) 0.33227(14) 0.20707(8) 0.0323(4) Uani 1 1 d . .
H11B H 0.0165 0.3315 0.2017 0.039 Uiso 1 1 calc R U
C2B C 0.49831(15) 0.55633(14) 0.41614(8) 0.0342(4) Uani 1 1 d . .
H2B H 0.5056 0.4861 0.4278 0.041 Uiso 1 1 calc R U
C13B C 0.26341(17) 0.24359(15) 0.20128(9) 0.0414(4) Uani 1 1 d . .
H13B H 0.3027 0.1845 0.1913 0.050 Uiso 1 1 calc R U
C7B C 0.35235(14) 0.49716(13) 0.33599(8) 0.0286(3) Uani 1 1 d . .
H7B H 0.3930 0.4307 0.3410 0.034 Uiso 1 1 calc R U
C14B C 0.31789(16) 0.33324(15) 0.22310(9) 0.0358(4) Uani 1 1 d . .
H14B H 0.3941 0.3331 0.2283 0.043 Uiso 1 1 calc R U
C12B C 0.14985(17) 0.24253(15) 0.19436(9) 0.0394(4) Uani 1 1 d . .
H12B H 0.1123 0.1818 0.1812 0.047 Uiso 1 1 calc R U
C20B C 0.0183(2) 0.29418(16) 0.01164(9) 0.0521(6) Uani 1 1 d . .
H20B H 0.0300 0.2386 -0.0139 0.062 Uiso 1 1 calc R U
C19B C -0.0836(2) 0.30844(15) 0.03084(9) 0.0464(5) Uani 1 1 d . .
H19B H -0.1414 0.2641 0.0176 0.056 Uiso 1 1 calc R U
C21B C 0.1031(2) 0.36136(17) 0.02982(9) 0.0469(5) Uani 1 1 d . .
H21B H 0.1717 0.3510 0.0165 0.056 Uiso 1 1 calc R U
C16B C 0.6007(2) 0.91671(17) 0.45062(11) 0.0538(6) Uani 1 1 d . .
H16D H 0.6224 0.9291 0.4114 0.081 Uiso 1 1 calc R U
H16E H 0.6452 0.9587 0.4791 0.081 Uiso 1 1 calc R U
H16F H 0.5251 0.9356 0.4514 0.081 Uiso 1 1 calc R U
N1B N -0.02576(12) 0.52939(12) 0.20389(7) 0.0286(3) Uani 1 1 d . .
O4B O 0.61496(11) 0.80761(11) 0.46538(6) 0.0416(3) Uani 1 1 d . .
N2B N -0.20733(13) 0.39681(12) 0.09194(8) 0.0391(4) Uani 1 1 d . .
O5B O -0.14382(9) 0.60422(10) 0.12041(6) 0.0328(3) Uani 1 1 d . .
O6B O 0.05672(10) 0.63748(9) 0.13047(6) 0.0315(3) Uani 1 1 d . .
O7B O -0.21272(11) 0.38674(12) 0.14563(6) 0.0433(3) Uani 1 1 d . .
O8B O -0.28655(13) 0.40808(16) 0.05486(8) 0.0656(5) Uani 1 1 d . .
O1 O 0.17185(11) 0.95946(11) 0.22075(6) 0.0397(3) Uani 1 1 d . .
H1 H 0.2331 0.9796 0.2340 0.060 Uiso 1 1 calc R U
C1 C 0.1753(2) 0.85093(19) 0.20799(11) 0.0586(6) Uani 1 1 d . .
H1A H 0.2201 0.8394 0.1760 0.088 Uiso 1 1 calc R U
H1B H 0.1023 0.8259 0.1964 0.088 Uiso 1 1 calc R U
H1C H 0.2057 0.8135 0.2429 0.088 Uiso 1 1 calc R U
H1D H -0.0840(18) 0.5060(17) 0.2169(10) 0.034(5) Uiso 1 1 d . .

loop_
_atom_site_aniso_label
_atom_site_aniso_U_11
_atom_site_aniso_U_22
_atom_site_aniso_U_33
_atom_site_aniso_U_23
_atom_site_aniso_U_13
_atom_site_aniso_U_12
S1 0.02321(19) 0.02189(18) 0.0334(2) -0.00042(15) 0.00418(15) -0.00022(14)
C4A 0.0357(9) 0.0318(8) 0.0257(8) 0.0020(7) 0.0071(7) -0.0017(7)
C8A 0.0264(8) 0.0326(8) 0.0331(9) -0.0088(7) 0.0062(7) -0.0016(7)
C10A 0.0334(9) 0.0434(10) 0.0380(10) -0.0113(8) 0.0126(8) -0.0094(8)
C2A 0.0416(10) 0.0223(8) 0.0305(9) 0.0000(6) 0.0067(7) 0.0027(7)
C6A 0.0356(9) 0.0237(8) 0.0314(9) -0.0027(7) 0.0040(7) -0.0014(7)
C7A 0.0280(9) 0.0447(10) 0.0413(11) -0.0048(8) 0.0042(8) 0.0016(8)
C1A 0.0333(9) 0.0261(8) 0.0244(8) -0.0001(6) 0.0015(7) 0.0006(7)
C14A 0.0328(9) 0.0404(10) 0.0315(9) -0.0018(8) 0.0085(7) -0.0026(7)
C15A 0.0281(9) 0.0542(12) 0.0508(12) -0.0147(10) 0.0136(8) -0.0078(8)
C9A 0.0289(8) 0.0334(9) 0.0337(9) -0.0082(7) 0.0088(7) -0.0054(7)
C3A 0.0479(11) 0.0220(8) 0.0351(10) 0.0037(7) 0.0100(8) -0.0015(7)
C5A 0.0360(9) 0.0264(8) 0.0312(9) -0.0043(7) 0.0059(7) 0.0008(7)
C16A 0.0392(10) 0.0429(11) 0.0459(12) 0.0047(9) 0.0134(9) 0.0034(8)
C11A 0.0440(11) 0.0556(12) 0.0434(11) -0.0069(10) 0.0206(9) -0.0139(10)
C12A 0.0573(13) 0.0587(13) 0.0369(11) 0.0046(10) 0.0145(10) -0.0093(11)
C13A 0.0448(11) 0.0526(12) 0.0364(10) 0.0028(9) 0.0068(8) -0.0010(9)
O4A 0.0415(7) 0.0335(6) 0.0426(8) 0.0040(6) 0.0164(6) -0.0016(5)
N1A 0.0262(8) 0.0566(11) 0.0501(10) -0.0103(8) 0.0075(7) 0.0003(7)
C9B 0.0304(8) 0.0279(8) 0.0261(8) -0.0018(6) 0.0051(6) 0.0013(7)
C1B 0.0278(8) 0.0289(8) 0.0293(9) -0.0013(7) 0.0048(7) -0.0007(7)
C10B 0.0323(9) 0.0250(8) 0.0247(8) -0.0007(6) 0.0042(6) -0.0014(6)
C15B 0.0255(8) 0.0297(8) 0.0319(9) -0.0039(7) 0.0021(7) -0.0009(6)
C8B 0.0245(8) 0.0282(8) 0.0290(8) -0.0017(6) 0.0046(6) 0.0015(6)
C4B 0.0311(9) 0.0357(9) 0.0304(9) -0.0053(7) 0.0070(7) -0.0062(7)
C5B 0.0330(9) 0.0287(8) 0.0366(10) 0.0015(7) 0.0066(7) -0.0011(7)
C22B 0.0404(10) 0.0359(9) 0.0319(9) 0.0031(7) 0.0044(8) 0.0066(8)
C18B 0.0459(10) 0.0260(8) 0.0290(9) 0.0047(7) -0.0040(7) -0.0021(7)
C17B 0.0354(9) 0.0221(7) 0.0284(8) 0.0011(6) 0.0002(7) 0.0024(6)
C6B 0.0324(9) 0.0306(9) 0.0317(9) 0.0003(7) 0.0008(7) 0.0016(7)
C3B 0.0354(9) 0.0397(10) 0.0333(10) 0.0006(8) -0.0019(7) -0.0017(8)
C11B 0.0355(9) 0.0283(8) 0.0328(9) 0.0003(7) 0.0017(7) -0.0041(7)
C2B 0.0359(9) 0.0302(9) 0.0359(10) 0.0038(7) 0.0010(7) 0.0008(7)
C13B 0.0512(12) 0.0281(9) 0.0449(11) -0.0060(8) 0.0047(9) 0.0079(8)
C7B 0.0285(8) 0.0263(8) 0.0309(9) -0.0014(7) 0.0020(7) 0.0022(6)
C14B 0.0343(9) 0.0338(9) 0.0399(10) -0.0040(8) 0.0073(8) 0.0054(7)
C12B 0.0537(12) 0.0251(8) 0.0384(10) -0.0038(7) 0.0000(8) -0.0037(8)
C20B 0.0949(19) 0.0303(10) 0.0311(10) -0.0023(8) 0.0070(11) 0.0104(11)
C19B 0.0774(15) 0.0281(9) 0.0309(10) 0.0014(7) -0.0079(10) -0.0064(9)
C21B 0.0649(14) 0.0421(11) 0.0358(11) 0.0017(9) 0.0152(10) 0.0170(10)
C16B 0.0673(15) 0.0354(11) 0.0576(14) -0.0081(10) -0.0003(11) -0.0151(10)
N1B 0.0218(7) 0.0334(7) 0.0309(8) -0.0016(6) 0.0047(6) -0.0031(6)
O4B 0.0448(8) 0.0393(7) 0.0399(7) -0.0062(6) 0.0004(6) -0.0110(6)
N2B 0.0406(9) 0.0318(8) 0.0422(9) 0.0069(7) -0.0092(7) -0.0100(7)
O5B 0.0257(6) 0.0284(6) 0.0445(7) 0.0033(5) 0.0039(5) 0.0031(5)
O6B 0.0277(6) 0.0279(6) 0.0396(7) -0.0010(5) 0.0078(5) -0.0038(5)
O7B 0.0406(7) 0.0466(8) 0.0420(8) 0.0022(6) 0.0014(6) -0.0102(6)
O8B 0.0433(9) 0.0840(13) 0.0641(11) 0.0234(10) -0.0208(8) -0.0159(8)
O1 0.0313(7) 0.0450(7) 0.0428(8) -0.0099(6) 0.0035(6) 0.0053(6)
C1 0.0752(17) 0.0479(13) 0.0514(14) -0.0144(11) -0.0004(12) 0.0123(12)

loop_
_atom_type_symbol
_atom_type_description
_atom_type_scat_dispersion_real
_atom_type_scat_dispersion_imag
_atom_type_scat_source
C C 0.0181 0.0091 'International Tables Vol C Tables 4.2.6.8 and 6.1.1.4'
H H 0.0000 0.0000 'International Tables Vol C Tables 4.2.6.8 and 6.1.1.4'
N N 0.0311 0.0180 'International Tables Vol C Tables 4.2.6.8 and 6.1.1.4'
O O 0.0492 0.0322 'International Tables Vol C Tables 4.2.6.8 and 6.1.1.4'
S S 0.3331 0.5567 'International Tables Vol C Tables 4.2.6.8 and 6.1.1.4'

loop_
_geom_angle_atom_site_label_1
_geom_angle_atom_site_label_2
_geom_angle_atom_site_label_3
_geom_angle
O5B S1 O6B 120.01(7)
O5B S1 N1B 108.27(8)
O6B S1 N1B 108.10(8)
O5B S1 C17B 105.62(8)
O6B S1 C17B 105.17(8)
N1B S1 C17B 109.30(8)
O4A C4A C5A 124.90(16)
O4A C4A C3A 115.67(16)
C5A C4A C3A 119.41(16)
C7A C8A C9A 117.55(17)
C7A C8A C8B 122.13(17)
C9A C8A C8B 120.31(15)
C15A C10A C11A 121.52(18)
C15A C10A C9A 118.29(19)
C11A C10A C9A 120.18(19)
C3A C2A C1A 121.61(16)
C3A C2A H2A 119.2
C1A C2A H2A 119.2
C5A C6A C1A 122.02(16)
C5A C6A H6A 119.0
C1A C6A H6A 119.0
N1A C7A C8A 124.5(2)
N1A C7A H7A 117.7
C8A C7A H7A 117.7
C6A C1A C2A 117.13(16)
C6A C1A C7B 122.76(15)
C2A C1A C7B 120.00(15)
C13A C14A C9A 120.75(18)
C13A C14A H14A 119.6
C9A C14A H14A 119.6
N1A C15A C10A 123.36(18)
N1A C15A H15A 118.3
C10A C15A H15A 118.3
C14A C9A C10A 117.96(18)
C14A C9A C8A 124.01(16)
C10A C9A C8A 118.03(17)
C2A C3A C4A 120.32(16)
C2A C3A H3A 119.8
C4A C3A H3A 119.8
C6A C5A C4A 119.49(16)
C6A C5A H5A 120.3
C4A C5A H5A 120.3
O4A C16A H16A 109.5
O4A C16A H16B 109.5
H16A C16A H16B 109.5
O4A C16A H16C 109.5
H16A C16A H16C 109.5
H16B C16A H16C 109.5
C12A C11A C10A 120.51(19)
C12A C11A H11A 119.7
C10A C11A H11A 119.7
C11A C12A C13A 119.5(2)
C11A C12A H12A 120.2
C13A C12A H12A 120.2
C14A C13A C12A 121.1(2)
C14A C13A H13A 119.5
C12A C13A H13A 119.5
C4A O4A C16A 118.02(14)
C15A N1A C7A 118.21(17)
C10B C9B C14B 118.31(16)
C10B C9B C8B 122.90(15)
C14B C9B C8B 118.68(15)
C6B C1B C2B 117.36(16)
C6B C1B C7B 122.95(16)
C2B C1B C7B 119.63(15)
C9B C10B C11B 119.12(16)
C9B C10B C15B 122.40(15)
C11B C10B C15B 118.42(15)
N1B C15B C10B 114.66(14)
N1B C15B H15B 108.6
C10B C15B H15B 108.6
N1B C15B H15C 108.6
C10B C15B H15C 108.6
H15B C15B H15C 107.6
C8A C8B C9B 111.12(14)
C8A C8B C7B 113.47(14)
C9B C8B C7B 110.35(14)
C8A C8B H8B 107.2
C9B C8B H8B 107.2
C7B C8B H8B 107.2
O4B C4B C5B 124.53(17)
O4B C4B C3B 115.60(17)
C5B C4B C3B 119.86(17)
C4B C5B C6B 119.44(17)
C4B C5B H5B 120.3
C6B C5B H5B 120.3
C17B C22B C21B 119.8(2)
C17B C22B H22B 120.1
C21B C22B H22B 120.1
C19B C18B C17B 121.45(19)
C19B C18B N2B 116.40(18)
C17B C18B N2B 122.12(17)
C22B C17B C18B 118.77(17)
C22B C17B S1 118.86(14)
C18B C17B S1 122.32(14)
C5B C6B C1B 122.03(17)
C5B C6B H6B 119.0
C1B C6B H6B 119.0
C2B C3B C4B 119.82(17)
C2B C3B H3B 120.1
C4B C3B H3B 120.1
C12B C11B C10B 121.54(17)
C12B C11B H11B 119.2
C10B C11B H11B 119.2
C3B C2B C1B 121.48(17)
C3B C2B H2B 119.3
C1B C2B H2B 119.3
C14B C13B C12B 119.44(18)
C14B C13B H13B 120.3
C12B C13B H13B 120.3
C1B C7B C1A 111.71(14)
C1B C7B C8B 113.09(14)
C1A C7B C8B 110.04(13)
C1B C7B H7B 107.2
C1A C7B H7B 107.2
C8B C7B H7B 107.2
C13B C14B C9B 121.91(18)
C13B C14B H14B 119.0
C9B C14B H14B 119.0
C11B C12B C13B 119.56(17)
C11B C12B H12B 120.2
C13B C12B H12B 120.2
C21B C20B C19B 120.60(19)
C21B C20B H20B 119.7
C19B C20B H20B 119.7
C20B C19B C18B 119.0(2)
C20B C19B H19B 120.5
C18B C19B H19B 120.5
C20B C21B C22B 120.3(2)
C20B C21B H21B 119.8
C22B C21B H21B 119.8
O4B C16B H16D 109.5
O4B C16B H16E 109.5
H16D C16B H16E 109.5
O4B C16B H16F 109.5
H16D C16B H16F 109.5
H16E C16B H16F 109.5
C15B N1B S1 123.31(12)
C15B N1B H1D 118.8(15)
S1 N1B H1D 117.4(15)
C4B O4B C16B 116.23(16)
O8B N2B O7B 124.61(19)
O8B N2B C18B 117.62(18)
O7B N2B C18B 117.71(15)
C1 O1 H1 109.5
O1 C1 H1A 109.5
O1 C1 H1B 109.5
H1A C1 H1B 109.5
O1 C1 H1C 109.5
H1A C1 H1C 109.5
H1B C1 H1C 109.5

loop_
_geom_bond_atom_site_label_1
_geom_bond_atom_site_label_2
_geom_bond_distance
S1 O5B 1.4323(12)
S1 O6B 1.4339(12)
S1 N1B 1.5835(15)
S1 C17B 1.7877(17)
C4A O4A 1.372(2)
C4A C5A 1.390(2)
C4A C3A 1.392(3)
C8A C7A 1.371(3)
C8A C9A 1.431(3)
C8A C8B 1.522(2)
C10A C15A 1.409(3)
C10A C11A 1.413(3)
C10A C9A 1.422(2)
C2A C3A 1.374(3)
C2A C1A 1.401(2)
C2A H2A 0.9300
C6A C5A 1.388(3)
C6A C1A 1.392(2)
C6A H6A 0.9300
C7A N1A 1.363(3)
C7A H7A 0.9300
C1A C7B 1.526(2)
C14A C13A 1.370(3)
C14A C9A 1.413(3)
C14A H14A 0.9300
C15A N1A 1.315(3)
C15A H15A 0.9300
C3A H3A 0.9300
C5A H5A 0.9300
C16A O4A 1.423(2)
C16A H16A 0.9600
C16A H16B 0.9600
C16A H16C 0.9600
C11A C12A 1.367(3)
C11A H11A 0.9300
C12A C13A 1.414(3)
C12A H12A 0.9300
C13A H13A 0.9300
C9B C10B 1.400(2)
C9B C14B 1.401(2)
C9B C8B 1.536(2)
C1B C6B 1.394(2)
C1B C2B 1.395(2)
C1B C7B 1.524(2)
C10B C11B 1.401(2)
C10B C15B 1.519(2)
C15B N1B 1.466(2)
C15B H15B 0.9700
C15B H15C 0.9700
C8B C7B 1.570(2)
C8B H8B 0.9800
C4B O4B 1.372(2)
C4B C5B 1.384(3)
C4B C3B 1.393(3)
C5B C6B 1.388(3)
C5B H5B 0.9300
C22B C17B 1.386(3)
C22B C21B 1.395(3)
C22B H22B 0.9300
C18B C19B 1.386(3)
C18B C17B 1.389(2)
C18B N2B 1.465(3)
C6B H6B 0.9300
C3B C2B 1.386(3)
C3B H3B 0.9300
C11B C12B 1.381(3)
C11B H11B 0.9300
C2B H2B 0.9300
C13B C14B 1.383(3)
C13B C12B 1.385(3)
C13B H13B 0.9300
C7B H7B 0.9800
C14B H14B 0.9300
C12B H12B 0.9300
C20B C21B 1.374(3)
C20B C19B 1.375(3)
C20B H20B 0.9300
C19B H19B 0.9300
C21B H21B 0.9300
C16B O4B 1.430(3)
C16B H16D 0.9600
C16B H16E 0.9600
C16B H16F 0.9600
N1B H1D 0.85(2)
N2B O8B 1.224(2)
N2B O7B 1.224(2)
O1 C1 1.407(3)
O1 H1 0.8200
C1 H1A 0.9600
C1 H1B 0.9600
C1 H1C 0.9600

loop_
_geom_torsion_atom_site_label_1
_geom_torsion_atom_site_label_2
_geom_torsion_atom_site_label_3
_geom_torsion_atom_site_label_4
_geom_torsion
C9A C8A C7A N1A 0.8(3)
C8B C8A C7A N1A 179.52(18)
C5A C6A C1A C2A -1.5(3)
C5A C6A C1A C7B 174.56(16)
C3A C2A C1A C6A 1.6(3)
C3A C2A C1A C7B -174.54(16)
C11A C10A C15A N1A -178.6(2)
C9A C10A C15A N1A -0.1(3)
C13A C14A C9A C10A -0.6(3)
C13A C14A C9A C8A -179.86(19)
C15A C10A C9A C14A -177.77(17)
C11A C10A C9A C14A 0.8(3)
C15A C10A C9A C8A 1.5(3)
C11A C10A C9A C8A -179.93(18)
C7A C8A C9A C14A 177.41(18)
C8B C8A C9A C14A -1.3(3)
C7A C8A C9A C10A -1.9(3)
C8B C8A C9A C10A 179.41(16)
C1A C2A C3A C4A -0.8(3)
O4A C4A C3A C2A -178.66(16)
C5A C4A C3A C2A -0.1(3)
C1A C6A C5A C4A 0.6(3)
O4A C4A C5A C6A 178.64(16)
C3A C4A C5A C6A 0.3(3)
C15A C10A C11A C12A 178.1(2)
C9A C10A C11A C12A -0.4(3)
C10A C11A C12A C13A -0.2(3)
C9A C14A C13A C12A 0.0(3)
C11A C12A C13A C14A 0.3(3)
C5A C4A O4A C16A 15.4(3)
C3A C4A O4A C16A -166.15(17)
C10A C15A N1A C7A -1.0(3)
C8A C7A N1A C15A 0.6(3)
C14B C9B C10B C11B 3.5(3)
C8B C9B C10B C11B -172.69(16)
C14B C9B C10B C15B -179.54(16)
C8B C9B C10B C15B 4.3(3)
C9B C10B C15B N1B 150.68(16)
C11B C10B C15B N1B -32.3(2)
C7A C8A C8B C9B -98.9(2)
C9A C8A C8B C9B 79.78(19)
C7A C8A C8B C7B 26.1(2)
C9A C8A C8B C7B -155.18(15)
C10B C9B C8B C8A -138.90(17)
C14B C9B C8B C8A 45.0(2)
C10B C9B C8B C7B 94.32(19)
C14B C9B C8B C7B -81.81(19)
O4B C4B C5B C6B -178.97(17)
C3B C4B C5B C6B 0.1(3)
C21B C22B C17B C18B -1.2(3)
C21B C22B C17B S1 -178.58(15)
C19B C18B C17B C22B -0.6(3)
N2B C18B C17B C22B 177.67(16)
C19B C18B C17B S1 176.75(14)
N2B C18B C17B S1 -5.0(2)
O5B S1 C17B C22B 143.21(14)
O6B S1 C17B C22B 15.33(16)
N1B S1 C17B C22B -100.51(15)
O5B S1 C17B C18B -34.10(16)
O6B S1 C17B C18B -161.97(14)
N1B S1 C17B C18B 82.18(16)
C4B C5B C6B C1B 0.4(3)
C2B C1B C6B C5B -0.4(3)
C7B C1B C6B C5B 176.72(16)
O4B C4B C3B C2B 178.56(17)
C5B C4B C3B C2B -0.6(3)
C9B C10B C11B C12B -2.0(3)
C15B C10B C11B C12B -179.13(17)
C4B C3B C2B C1B 0.6(3)
C6B C1B C2B C3B -0.1(3)
C7B C1B C2B C3B -177.32(17)
C6B C1B C7B C1A -88.4(2)
C2B C1B C7B C1A 88.65(19)
C6B C1B C7B C8B 36.4(2)
C2B C1B C7B C8B -146.56(16)
C6A C1A C7B C1B 40.9(2)
C2A C1A C7B C1B -143.18(16)
C6A C1A C7B C8B -85.56(19)
C2A C1A C7B C8B 90.34(19)
C8A C8B C7B C1B 50.90(19)
C9B C8B C7B C1B 176.35(14)
C8A C8B C7B C1A 176.59(14)
C9B C8B C7B C1A -57.96(17)
C12B C13B C14B C9B -1.0(3)
C10B C9B C14B C13B -2.0(3)
C8B C9B C14B C13B 174.31(18)
C10B C11B C12B C13B -1.1(3)
C14B C13B C12B C11B 2.6(3)
C21B C20B C19B C18B -1.8(3)
C17B C18B C19B C20B 2.1(3)
N2B C18B C19B C20B -176.26(17)
C19B C20B C21B C22B 0.1(3)
C17B C22B C21B C20B 1.4(3)
C10B C15B N1B S1 -75.30(18)
O5B S1 N1B C15B -159.86(13)
O6B S1 N1B C15B -28.41(16)
C17B S1 N1B C15B 85.55(15)
C5B C4B O4B C16B 2.1(3)
C3B C4B O4B C16B -177.05(18)
C19B C18B N2B O8B -59.2(2)
C17B C18B N2B O8B 122.5(2)
C19B C18B N2B O7B 117.97(19)
C17B C18B N2B O7B -60.3(2)
